data_2101067
loop_
_publ_author_name
'Poojary, M. D.'
'Hu, H.-L.'
'Campbell, III, F. L.'
'Clearfield, A.'

_publ_section_title
;
 Determination of crystal structures from limited powder data sets:
 crystal structure of zirconium phenylphosphonate
;
_journal_issue 6
_journal_name_full 'Acta Crystallographica Section B'
_journal_page_first 996
_journal_page_last 1001
_journal_paper_doi 10.1107/S0108768193006937
_journal_volume 49
_journal_year 1993
_chemical_formula_sum 'C12 H10 O6 P2 Zr'
_chemical_formula_weight 403
_symmetry_cell_setting monoclinic
_symmetry_space_group_name_Hall '-C 2yc'
_symmetry_space_group_name_H-M 'C 1 2/c 1'
_cell_angle_alpha 90
_cell_angle_beta 101.2330(10)
_cell_angle_gamma 90
_cell_formula_units_Z 4
_cell_length_a 9.0985(5)
_cell_length_b 5.4154(3)
_cell_length_c 30.235(2)
_cell_volume 1461.20(15)
_diffrn_radiation_type synchrotron
_diffrn_radiation_wavelength 1.3087
_exptl_crystal_density_diffrn 1.83
_cod_data_source_file cr0443.cif
_cod_data_source_block cr0443a
_cod_original_cell_volume 1461
_cod_original_formula_sum 'C12 H10 O6 P2 Zr1'
_cod_database_code 2101067

loop_
_atom_site_label
_atom_site_fract_x
_atom_site_fract_y
_atom_site_fract_z
_atom_site_U_iso_or_equiv
Zr .75 .25 .5 .0080(10)
P .9380(8) .729(2) .5567(2) .011(2)
O1 .0650(10) .720(3) .5298(4) .011(4)
O2 .838(2) .509(2) .5471(5) .018(5)
O3 .847(2) .969(3) .5436(5) .025(8)
C1 .029(2) .734(4) .6159(3) .030(10)
C2 .965(5) .594(8) .6467(7) .033(3)
C3 .053(4) .567(4) .6903(8) .040(3)
C4 .148(2) .757(4) .7081(3) .080(10)
C5 .193(2) .921(3) .6782(6) .070(10)
C6 .111(2) .937(2) .6340(5) .010(10)

loop_
_geom_angle_atom_site_label_1
_geom_angle_atom_site_label_2
_geom_angle_atom_site_label_3
_geom_angle
O1 Zr O1 180.0
O1 Zr O2 89.5(5)
O1 Zr O2 90.5(5)
O1 Zr O3 87.0(5)
O1 Zr O3 93.0(5)
O2 Zr O2 180.0
O2 Zr O3 89.9(4)
O2 Zr O3 90.1(4)
O3 Zr O3 180.0
O1 P O2 111.0(10)
O1 P O3 108.0(10)
O1 P C1 106.0(10)
O2 P O3 110.0(10)
O2 P C1 110.0(10)
O3 P C1 110.0(10)
C1 C2 C3 116(2)
C2 C3 C4 119.0(10)
C3 C4 C5 118.0(10)
C4 C5 C6 119.0(10)
C5 C6 C1 119.0(10)
C6 C1 C2 116.0(10)

loop_
_geom_bond_atom_site_label_1
_geom_bond_atom_site_label_2
_geom_bond_distance
Zr O1 2.070(10)
Zr O2 2.050(10)
Zr O3 2.090(10)
P O1 1.540(10)
P O2 1.490(10)
P O3 1.550(10)
P C1 1.820(10)
C1 C2 1.42(2)
C2 C3 1.41(2)
C3 C4 1.38(2)
C4 C5 1.39(2)
C5 C6 1.40(2)
C6 C1 1.36(2)
